data_7233115
loop_
_publ_author_name
'Satoshi Igawa'
'Masashi Hashimoto'
'Isao Kawata'
'Masataka Yashima'
'Mikio Hoshinoa'
'Masahisa Osawa'

_publ_section_title
;
 Highly efficient green organic light-emitting diodes containing
 luminescent tetrahedral copper(I) complexes
;
_journal_name_full 'Journal of Materials Chemistry C'
_journal_page_first 542
_journal_page_last 551
_journal_paper_doi 10.1039/C2TC00263A
_journal_volume 1
_journal_year 2013
_chemical_formula_moiety 'C48 H32 B Cu F8 N4 P2 '
_chemical_formula_sum 'C48 H32 B Cu F8 N4 P2'
_chemical_formula_weight 953.07
_space_group_IT_number 2
_space_group_name_Hall '-P 1'
_space_group_name_H-M_alt 'P -1'
_symmetry_cell_setting triclinic
_symmetry_Int_Tables_number 2
_symmetry_space_group_name_Hall '-P 1'
_symmetry_space_group_name_H-M 'P -1'
_atom_sites_solution_hydrogens geom
_atom_sites_solution_primary direct
_atom_sites_solution_secondary difmap
_cell_angle_alpha 89.778(4)
_cell_angle_beta 70.725(4)
_cell_angle_gamma 78.648(3)
_cell_formula_units_Z 2
_cell_length_a 12.4467(8)
_cell_length_b 13.2352(11)
_cell_length_c 13.7652(9)
_cell_measurement_reflns_used 8990
_cell_measurement_temperature 90
_cell_measurement_theta_max 32.6
_cell_measurement_theta_min 1.6
_cell_volume 2094.0(3)
_computing_cell_refinement CrystalClear
_computing_data_collection CrystalClear
_computing_data_reduction CrystalClear
_computing_molecular_graphics 'ORTEP-3 for Windows'
_computing_publication_material 'SHELXL-97 (Sheldrick, 2008)'
_computing_structure_refinement 'SHELXL-97 (Sheldrick, 2008)'
_computing_structure_solution SIR2004
_diffrn_ambient_temperature 90
_diffrn_detector_area_resol_mean 7.31
_diffrn_measured_fraction_theta_full 0.980
_diffrn_measured_fraction_theta_max 0.980
_diffrn_measurement_device_type 'Rigaku AFC-8 with Saturn70 CCD'
_diffrn_measurement_method \w-scan
_diffrn_radiation_monochromator confocal
_diffrn_radiation_source 'fine-focus rotating anode'
_diffrn_radiation_type MoK\a
_diffrn_radiation_wavelength 0.71073
_diffrn_reflns_av_R_equivalents 0.0231
_diffrn_reflns_av_sigmaI/netI 0.0287
_diffrn_reflns_limit_h_max 15
_diffrn_reflns_limit_h_min -17
_diffrn_reflns_limit_k_max 18
_diffrn_reflns_limit_k_min -18
_diffrn_reflns_limit_l_max 19
_diffrn_reflns_limit_l_min -19
_diffrn_reflns_number 29243
_diffrn_reflns_theta_full 30.08
_diffrn_reflns_theta_max 30.08
_diffrn_reflns_theta_min 1.57
_diffrn_standards_number 0
_exptl_absorpt_coefficient_mu 0.675
_exptl_absorpt_correction_T_max 0.874
_exptl_absorpt_correction_T_min 0.818
_exptl_absorpt_correction_type numerical
_exptl_absorpt_process_details
;
Higashi, T. (1999). Program for Absorption Correction.
Rigaku Corporation, Tokyo, Japan.
;
_exptl_crystal_colour colorless
_exptl_crystal_density_diffrn 1.512
_exptl_crystal_density_method 'not measured'
_exptl_crystal_description prism
_exptl_crystal_F_000 968
_exptl_crystal_size_max 0.20
_exptl_crystal_size_mid 0.20
_exptl_crystal_size_min 0.20
_refine_diff_density_max 0.426
_refine_diff_density_min -0.370
_refine_diff_density_rms 0.057
_refine_ls_extinction_method none
_refine_ls_goodness_of_fit_ref 1.087
_refine_ls_hydrogen_treatment constr
_refine_ls_matrix_type full
_refine_ls_number_parameters 578
_refine_ls_number_reflns 12050
_refine_ls_number_restraints 0
_refine_ls_restrained_S_all 1.087
_refine_ls_R_factor_all 0.0344
_refine_ls_R_factor_gt 0.0297
_refine_ls_shift/su_max 0.001
_refine_ls_shift/su_mean 0.000
_refine_ls_structure_factor_coef Fsqd
_refine_ls_weighting_details 'calc w=1/[\s^2^(Fo^2^)+(0.0458P)^2^+0.4324P] where P=(Fo^2^+2Fc^2^)/3'
_refine_ls_weighting_scheme calc
_refine_ls_wR_factor_gt 0.0802
_refine_ls_wR_factor_ref 0.0830
_reflns_number_gt 10392
_reflns_number_total 12050
_reflns_threshold_expression I>2\s(I)
_cod_data_source_file J-Mat-Chem-C-1-542-2.cif
_cod_data_source_block shelxl2
_cod_database_code 7233115

loop_
_symmetry_equiv_pos_as_xyz
'x, y, z'
'-x, -y, -z'

loop_
_atom_site_label
_atom_site_type_symbol
_atom_site_fract_x
_atom_site_fract_y
_atom_site_fract_z
_atom_site_U_iso_or_equiv
_atom_site_adp_type
_atom_site_occupancy
_atom_site_symmetry_multiplicity
_atom_site_calc_flag
_atom_site_refinement_flags
_atom_site_disorder_assembly
_atom_site_disorder_group
Cu1 Cu 0.196162(12) 0.237160(10) 0.775378(10) 0.01107(4) Uani 1 1 d . . .
P1 P 0.05107(3) 0.16335(2) 0.76289(2) 0.01072(6) Uani 1 1 d . . .
P2 P 0.15058(3) 0.35280(2) 0.66734(2) 0.01025(6) Uani 1 1 d . . .
F1 F -0.16670(8) 0.09733(7) 1.13549(6) 0.02538(18) Uani 1 1 d . . .
F2 F -0.19767(10) -0.11467(8) 0.87891(8) 0.0416(3) Uani 1 1 d . . .
F3 F 0.31130(7) -0.15936(6) 0.54154(7) 0.02729(18) Uani 1 1 d . . .
F4 F 0.09346(9) 0.07377(7) 0.38550(6) 0.0327(2) Uani 1 1 d . . .
F5 F 0.17516(8) 0.66824(6) 0.86381(6) 0.02534(18) Uani 1 1 d . . .
F6 F 0.13772(9) 0.72186(6) 0.53794(7) 0.0298(2) Uani 1 1 d . . .
F7 F 0.50465(7) 0.22610(7) 0.34783(6) 0.02838(19) Uani 1 1 d . . .
F8 F 0.14418(8) 0.29522(7) 0.29614(6) 0.02795(19) Uani 1 1 d . . .
N1 N 0.18349(8) 0.30284(7) 0.91007(7) 0.01213(18) Uani 1 1 d . . .
N2 N 0.27812(8) 0.30070(7) 0.93948(7) 0.01143(18) Uani 1 1 d . . .
N3 N 0.35489(9) 0.14723(7) 0.74641(8) 0.01289(18) Uani 1 1 d . . .
N4 N 0.42265(8) 0.15861(7) 0.80455(7) 0.01159(18) Uani 1 1 d . . .
C1 C -0.04446(10) 0.09430(9) 0.85766(9) 0.0128(2) Uani 1 1 d . . .
C2 C -0.07201(11) 0.12362(9) 0.96186(9) 0.0142(2) Uani 1 1 d . . .
H2 H -0.0438 0.1787 0.9823 0.017 Uiso 1 1 calc R . .
C3 C -0.14132(11) 0.07022(10) 1.03405(9) 0.0170(2) Uani 1 1 d . . .
C4 C -0.18494(11) -0.01048(10) 1.00999(10) 0.0206(3) Uani 1 1 d . . .
H4 H -0.2321 -0.0460 1.0617 0.025 Uiso 1 1 calc R . .
C5 C -0.15612(12) -0.03674(11) 0.90639(11) 0.0232(3) Uani 1 1 d . . .
C6 C -0.08707(12) 0.01324(10) 0.82943(10) 0.0194(2) Uani 1 1 d . . .
H6 H -0.0691 -0.0072 0.7588 0.023 Uiso 1 1 calc R . .
C7 C 0.10115(10) 0.07802(9) 0.64513(9) 0.0129(2) Uani 1 1 d . . .
C8 C 0.18295(11) -0.01320(9) 0.63936(9) 0.0147(2) Uani 1 1 d . . .
H8 H 0.2049 -0.0336 0.6975 0.018 Uiso 1 1 calc R . .
C9 C 0.23090(11) -0.07266(10) 0.54736(10) 0.0187(2) Uani 1 1 d . . .
C10 C 0.20253(12) -0.04678(11) 0.46022(10) 0.0223(3) Uani 1 1 d . . .
H10 H 0.2365 -0.0890 0.3977 0.027 Uiso 1 1 calc R . .
C11 C 0.12258(13) 0.04331(11) 0.46908(9) 0.0215(3) Uani 1 1 d . . .
C12 C 0.06961(11) 0.10660(10) 0.55912(9) 0.0168(2) Uani 1 1 d . . .
H12 H 0.0135 0.1677 0.5621 0.020 Uiso 1 1 calc R . .
C13 C -0.04929(10) 0.27134(9) 0.73513(9) 0.0128(2) Uani 1 1 d . . .
C14 C -0.16633(11) 0.27031(10) 0.75280(10) 0.0182(2) Uani 1 1 d . . .
H14 H -0.1966 0.2119 0.7805 0.022 Uiso 1 1 calc R . .
C15 C -0.23874(11) 0.35436(11) 0.73011(10) 0.0206(3) Uani 1 1 d . . .
H15 H -0.3176 0.3523 0.7405 0.025 Uiso 1 1 calc R . .
C16 C -0.19610(11) 0.44104(10) 0.69242(10) 0.0196(2) Uani 1 1 d . . .
H16 H -0.2463 0.4990 0.6787 0.023 Uiso 1 1 calc R . .
C17 C -0.07990(11) 0.44337(9) 0.67458(9) 0.0164(2) Uani 1 1 d . . .
H17 H -0.0512 0.5031 0.6489 0.020 Uiso 1 1 calc R . .
C18 C -0.00495(10) 0.35830(9) 0.69417(8) 0.0118(2) Uani 1 1 d . . .
C19 C 0.15903(10) 0.48860(8) 0.67444(9) 0.0125(2) Uani 1 1 d . . .
C20 C 0.16680(10) 0.52704(9) 0.76568(9) 0.0143(2) Uani 1 1 d . . .
H20 H 0.1723 0.4830 0.8192 0.017 Uiso 1 1 calc R . .
C21 C 0.16620(11) 0.63119(9) 0.77592(10) 0.0172(2) Uani 1 1 d . . .
C22 C 0.15602(12) 0.69935(9) 0.70187(10) 0.0206(3) Uani 1 1 d . . .
H22 H 0.1536 0.7709 0.7117 0.025 Uiso 1 1 calc R . .
C23 C 0.14955(12) 0.65767(9) 0.61255(10) 0.0190(2) Uani 1 1 d . . .
C24 C 0.15268(11) 0.55421(9) 0.59585(10) 0.0165(2) Uani 1 1 d . . .
H24 H 0.1506 0.5282 0.5324 0.020 Uiso 1 1 calc R . .
C25 C 0.21460(10) 0.31743(8) 0.52865(9) 0.0121(2) Uani 1 1 d . . .
C26 C 0.33538(11) 0.28401(9) 0.49009(9) 0.0151(2) Uani 1 1 d . . .
H26 H 0.3804 0.2798 0.5344 0.018 Uiso 1 1 calc R . .
C27 C 0.38768(11) 0.25714(9) 0.38558(10) 0.0184(2) Uani 1 1 d . . .
C28 C 0.32671(12) 0.25940(10) 0.31786(10) 0.0206(3) Uani 1 1 d . . .
H28 H 0.3647 0.2398 0.2465 0.025 Uiso 1 1 calc R . .
C29 C 0.20747(12) 0.29173(9) 0.35951(9) 0.0179(2) Uani 1 1 d . . .
C30 C 0.14939(11) 0.32143(9) 0.46290(9) 0.0153(2) Uani 1 1 d . . .
H30 H 0.0672 0.3440 0.4885 0.018 Uiso 1 1 calc R . .
C31 C 0.24334(11) 0.35054(10) 1.03373(9) 0.0188(2) Uani 1 1 d . . .
H31 H 0.2929 0.3601 1.0711 0.023 Uiso 1 1 calc R . .
C32 C 0.12438(11) 0.38530(11) 1.06683(10) 0.0216(3) Uani 1 1 d . . .
H32 H 0.0762 0.4227 1.1300 0.026 Uiso 1 1 calc R . .
C33 C 0.09054(11) 0.35332(9) 0.98708(9) 0.0162(2) Uani 1 1 d . . .
H33 H 0.0127 0.3655 0.9872 0.019 Uiso 1 1 calc R . .
C34 C 0.52116(11) 0.08474(9) 0.77232(10) 0.0160(2) Uani 1 1 d . . .
H34 H 0.5829 0.0767 0.7997 0.019 Uiso 1 1 calc R . .
C35 C 0.51768(11) 0.02286(9) 0.69333(10) 0.0195(2) Uani 1 1 d . . .
H35 H 0.5745 -0.0353 0.6564 0.023 Uiso 1 1 calc R . .
C36 C 0.41220(11) 0.06498(9) 0.68007(10) 0.0169(2) Uani 1 1 d . . .
H36 H 0.3845 0.0390 0.6307 0.020 Uiso 1 1 calc R . .
C37 C 0.48606(10) 0.24573(9) 0.94009(9) 0.0135(2) Uani 1 1 d . . .
C38 C 0.48102(11) 0.16196(10) 1.00368(10) 0.0182(2) Uani 1 1 d . . .
H38 H 0.4365 0.1131 0.9979 0.022 Uiso 1 1 calc R . .
C39 C 0.53944(12) 0.14876(11) 1.07470(10) 0.0217(3) Uani 1 1 d . . .
H39 H 0.5350 0.0911 1.1161 0.026 Uiso 1 1 calc R . .
C40 C 0.60407(12) 0.21934(11) 1.08531(10) 0.0229(3) Uani 1 1 d . . .
H40 H 0.6433 0.2108 1.1344 0.027 Uiso 1 1 calc R . .
C41 C 0.61122(12) 0.30254(11) 1.02389(10) 0.0221(3) Uani 1 1 d . . .
H41 H 0.6561 0.3509 1.0301 0.027 Uiso 1 1 calc R . .
C42 C 0.55226(11) 0.31530(10) 0.95269(10) 0.0173(2) Uani 1 1 d . . .
H42 H 0.5574 0.3731 0.9116 0.021 Uiso 1 1 calc R . .
C43 C 0.44299(10) 0.34802(8) 0.78010(9) 0.0116(2) Uani 1 1 d . . .
C44 C 0.41973(11) 0.45379(9) 0.80809(10) 0.0166(2) Uani 1 1 d . . .
H44 H 0.3777 0.4773 0.8780 0.020 Uiso 1 1 calc R . .
C45 C 0.45615(12) 0.52574(9) 0.73695(10) 0.0203(3) Uani 1 1 d . . .
H45 H 0.4393 0.5968 0.7589 0.024 Uiso 1 1 calc R . .
C46 C 0.51708(12) 0.49373(10) 0.63393(10) 0.0200(2) Uani 1 1 d . . .
H46 H 0.5422 0.5425 0.5851 0.024 Uiso 1 1 calc R . .
C47 C 0.54074(11) 0.38943(10) 0.60338(9) 0.0174(2) Uani 1 1 d . . .
H47 H 0.5818 0.3666 0.5331 0.021 Uiso 1 1 calc R . .
C48 C 0.50455(10) 0.31831(9) 0.67531(9) 0.0138(2) Uani 1 1 d . . .
H48 H 0.5220 0.2473 0.6529 0.017 Uiso 1 1 calc R . .
B1 B 0.40801(11) 0.26417(9) 0.86528(10) 0.0113(2) Uani 1 1 d . . .

loop_
_atom_site_aniso_label
_atom_site_aniso_U_11
_atom_site_aniso_U_22
_atom_site_aniso_U_33
_atom_site_aniso_U_23
_atom_site_aniso_U_13
_atom_site_aniso_U_12
Cu1 0.01056(7) 0.01336(7) 0.01015(7) -0.00009(5) -0.00442(5) -0.00279(5)
P1 0.01170(14) 0.01276(12) 0.00893(13) 0.00100(9) -0.00370(10) -0.00495(10)
P2 0.01013(13) 0.01136(12) 0.00967(13) 0.00087(9) -0.00333(10) -0.00319(10)
F1 0.0304(5) 0.0314(4) 0.0090(3) 0.0032(3) -0.0026(3) -0.0011(3)
F2 0.0525(6) 0.0448(6) 0.0340(5) 0.0020(4) -0.0056(4) -0.0406(5)
F3 0.0233(4) 0.0224(4) 0.0292(4) -0.0083(3) -0.0025(3) 0.0005(3)
F4 0.0526(6) 0.0403(5) 0.0138(4) 0.0036(3) -0.0177(4) -0.0183(4)
F5 0.0365(5) 0.0225(4) 0.0198(4) -0.0052(3) -0.0104(3) -0.0108(3)
F6 0.0486(6) 0.0179(4) 0.0327(5) 0.0128(3) -0.0233(4) -0.0128(4)
F7 0.0154(4) 0.0361(5) 0.0233(4) -0.0045(3) 0.0036(3) 0.0009(3)
F8 0.0354(5) 0.0352(5) 0.0155(4) -0.0021(3) -0.0160(3) 0.0004(4)
N1 0.0091(4) 0.0160(4) 0.0117(4) 0.0001(3) -0.0039(3) -0.0031(3)
N2 0.0106(4) 0.0154(4) 0.0093(4) 0.0008(3) -0.0044(3) -0.0032(3)
N3 0.0120(5) 0.0139(4) 0.0131(5) -0.0008(3) -0.0038(4) -0.0042(3)
N4 0.0108(4) 0.0117(4) 0.0122(4) 0.0018(3) -0.0039(3) -0.0019(3)
C1 0.0126(5) 0.0150(5) 0.0112(5) 0.0023(4) -0.0035(4) -0.0045(4)
C2 0.0155(6) 0.0141(5) 0.0124(5) 0.0012(4) -0.0054(4) -0.0007(4)
C3 0.0158(6) 0.0207(6) 0.0100(5) 0.0026(4) -0.0020(4) 0.0023(4)
C4 0.0154(6) 0.0233(6) 0.0195(6) 0.0080(5) -0.0008(5) -0.0048(5)
C5 0.0235(7) 0.0242(6) 0.0234(7) 0.0024(5) -0.0039(5) -0.0154(5)
C6 0.0217(6) 0.0246(6) 0.0138(6) 0.0003(4) -0.0031(5) -0.0138(5)
C7 0.0151(5) 0.0155(5) 0.0092(5) 0.0003(4) -0.0025(4) -0.0085(4)
C8 0.0154(5) 0.0167(5) 0.0123(5) 0.0003(4) -0.0028(4) -0.0071(4)
C9 0.0171(6) 0.0176(5) 0.0186(6) -0.0034(4) -0.0003(5) -0.0065(4)
C10 0.0251(7) 0.0278(6) 0.0126(6) -0.0051(5) 0.0003(5) -0.0135(5)
C11 0.0309(7) 0.0291(6) 0.0101(5) 0.0029(5) -0.0077(5) -0.0175(6)
C12 0.0214(6) 0.0193(5) 0.0131(5) 0.0019(4) -0.0074(5) -0.0096(5)
C13 0.0123(5) 0.0170(5) 0.0102(5) 0.0005(4) -0.0043(4) -0.0045(4)
C14 0.0141(6) 0.0241(6) 0.0188(6) 0.0055(4) -0.0062(5) -0.0082(5)
C15 0.0119(6) 0.0322(7) 0.0192(6) 0.0058(5) -0.0064(5) -0.0065(5)
C16 0.0141(6) 0.0239(6) 0.0203(6) 0.0043(5) -0.0073(5) -0.0006(5)
C17 0.0143(6) 0.0184(5) 0.0159(6) 0.0028(4) -0.0048(4) -0.0027(4)
C18 0.0102(5) 0.0160(5) 0.0093(5) 0.0000(4) -0.0029(4) -0.0030(4)
C19 0.0109(5) 0.0124(5) 0.0140(5) 0.0004(4) -0.0035(4) -0.0035(4)
C20 0.0139(5) 0.0149(5) 0.0137(5) 0.0002(4) -0.0037(4) -0.0036(4)
C21 0.0178(6) 0.0177(5) 0.0161(6) -0.0036(4) -0.0045(4) -0.0059(4)
C22 0.0234(6) 0.0135(5) 0.0252(7) -0.0001(4) -0.0072(5) -0.0061(5)
C23 0.0230(6) 0.0157(5) 0.0212(6) 0.0065(4) -0.0096(5) -0.0070(5)
C24 0.0185(6) 0.0162(5) 0.0168(6) 0.0024(4) -0.0073(5) -0.0057(4)
C25 0.0138(5) 0.0107(5) 0.0113(5) 0.0017(4) -0.0029(4) -0.0037(4)
C26 0.0149(6) 0.0147(5) 0.0151(5) -0.0002(4) -0.0037(4) -0.0042(4)
C27 0.0159(6) 0.0164(5) 0.0171(6) -0.0005(4) 0.0011(5) -0.0016(4)
C28 0.0272(7) 0.0175(5) 0.0121(5) -0.0004(4) -0.0022(5) -0.0012(5)
C29 0.0257(7) 0.0166(5) 0.0131(5) 0.0015(4) -0.0101(5) -0.0023(5)
C30 0.0167(6) 0.0157(5) 0.0133(5) 0.0013(4) -0.0056(4) -0.0020(4)
C31 0.0161(6) 0.0283(6) 0.0120(5) -0.0047(4) -0.0055(4) -0.0034(5)
C32 0.0159(6) 0.0319(7) 0.0132(6) -0.0076(5) -0.0021(5) -0.0009(5)
C33 0.0110(5) 0.0219(6) 0.0138(5) -0.0022(4) -0.0029(4) -0.0015(4)
C34 0.0119(5) 0.0146(5) 0.0194(6) 0.0028(4) -0.0038(4) -0.0005(4)
C35 0.0158(6) 0.0134(5) 0.0245(6) -0.0026(4) -0.0014(5) -0.0010(4)
C36 0.0149(6) 0.0151(5) 0.0187(6) -0.0040(4) -0.0018(4) -0.0049(4)
C37 0.0097(5) 0.0189(5) 0.0116(5) 0.0012(4) -0.0032(4) -0.0025(4)
C38 0.0151(6) 0.0222(6) 0.0167(6) 0.0045(4) -0.0055(5) -0.0026(4)
C39 0.0192(6) 0.0280(6) 0.0145(6) 0.0042(5) -0.0056(5) 0.0025(5)
C40 0.0162(6) 0.0355(7) 0.0144(6) -0.0054(5) -0.0083(5) 0.0063(5)
C41 0.0166(6) 0.0316(7) 0.0191(6) -0.0057(5) -0.0081(5) -0.0034(5)
C42 0.0154(6) 0.0224(6) 0.0151(6) 0.0004(4) -0.0057(4) -0.0051(4)
C43 0.0096(5) 0.0138(5) 0.0132(5) 0.0019(4) -0.0055(4) -0.0034(4)
C44 0.0181(6) 0.0152(5) 0.0160(6) 0.0001(4) -0.0049(4) -0.0039(4)
C45 0.0255(7) 0.0135(5) 0.0241(6) 0.0035(4) -0.0097(5) -0.0061(5)
C46 0.0237(6) 0.0205(6) 0.0202(6) 0.0093(5) -0.0095(5) -0.0110(5)
C47 0.0184(6) 0.0229(6) 0.0133(5) 0.0045(4) -0.0057(4) -0.0092(5)
C48 0.0141(5) 0.0151(5) 0.0135(5) 0.0014(4) -0.0053(4) -0.0051(4)
B1 0.0100(5) 0.0125(5) 0.0113(5) 0.0007(4) -0.0034(4) -0.0029(4)

loop_
_atom_type_symbol
_atom_type_description
_atom_type_scat_dispersion_real
_atom_type_scat_dispersion_imag
_atom_type_scat_source
C C 0.0033 0.0016 'International Tables Vol C Tables 4.2.6.8 and 6.1.1.4'
H H 0.0000 0.0000 'International Tables Vol C Tables 4.2.6.8 and 6.1.1.4'
B B 0.0013 0.0007 'International Tables Vol C Tables 4.2.6.8 and 6.1.1.4'
Cu Cu 0.3201 1.2651 'International Tables Vol C Tables 4.2.6.8 and 6.1.1.4'
F F 0.0171 0.0103 'International Tables Vol C Tables 4.2.6.8 and 6.1.1.4'
N N 0.0061 0.0033 'International Tables Vol C Tables 4.2.6.8 and 6.1.1.4'
P P 0.1023 0.0942 'International Tables Vol C Tables 4.2.6.8 and 6.1.1.4'

loop_
_geom_angle_atom_site_label_1
_geom_angle_atom_site_label_2
_geom_angle_atom_site_label_3
_geom_angle
_geom_angle_site_symmetry_1
_geom_angle_site_symmetry_3
N1 Cu1 N3 97.03(4) . .
N1 Cu1 P2 112.85(3) . .
N3 Cu1 P2 123.72(3) . .
N1 Cu1 P1 120.03(3) . .
N3 Cu1 P1 118.37(3) . .
P2 Cu1 P1 86.932(13) . .
C1 P1 C13 103.96(5) . .
C1 P1 C7 103.22(5) . .
C13 P1 C7 102.69(5) . .
C1 P1 Cu1 129.78(4) . .
C13 P1 Cu1 103.31(4) . .
C7 P1 Cu1 110.78(4) . .
C19 P2 C25 102.54(5) . .
C19 P2 C18 103.24(5) . .
C25 P2 C18 103.36(5) . .
C19 P2 Cu1 123.96(4) . .
C25 P2 Cu1 117.75(4) . .
C18 P2 Cu1 103.33(4) . .
C33 N1 N2 106.95(9) . .
C33 N1 Cu1 130.95(8) . .
N2 N1 Cu1 122.09(7) . .
C31 N2 N1 109.00(9) . .
C31 N2 B1 126.12(10) . .
N1 N2 B1 123.96(9) . .
C36 N3 N4 106.54(10) . .
C36 N3 Cu1 131.76(9) . .
N4 N3 Cu1 121.50(7) . .
C34 N4 N3 109.02(9) . .
C34 N4 B1 125.14(10) . .
N3 N4 B1 121.92(9) . .
C6 C1 C2 119.96(11) . .
C6 C1 P1 122.49(9) . .
C2 C1 P1 117.52(9) . .
C3 C2 C1 118.03(11) . .
F1 C3 C4 117.65(11) . .
F1 C3 C2 118.23(12) . .
C4 C3 C2 124.11(11) . .
C3 C4 C5 116.05(12) . .
F2 C5 C4 118.26(12) . .
F2 C5 C6 118.54(12) . .
C4 C5 C6 123.20(12) . .
C5 C6 C1 118.65(11) . .
C12 C7 C8 119.95(11) . .
C12 C7 P1 121.88(9) . .
C8 C7 P1 117.82(9) . .
C9 C8 C7 118.54(11) . .
F3 C9 C8 118.35(12) . .
F3 C9 C10 118.33(11) . .
C8 C9 C10 123.31(12) . .
C11 C10 C9 116.24(11) . .
F4 C11 C10 118.84(11) . .
F4 C11 C12 117.31(13) . .
C10 C11 C12 123.85(12) . .
C11 C12 C7 118.09(12) . .
C14 C13 C18 119.54(11) . .
C14 C13 P1 122.74(9) . .
C18 C13 P1 117.72(9) . .
C15 C14 C13 120.39(12) . .
C16 C15 C14 120.16(12) . .
C15 C16 C17 120.14(12) . .
C16 C17 C18 120.46(12) . .
C17 C18 C13 119.26(11) . .
C17 C18 P2 123.21(9) . .
C13 C18 P2 117.53(9) . .
C20 C19 C24 120.18(10) . .
C20 C19 P2 116.75(9) . .
C24 C19 P2 123.00(9) . .
C21 C20 C19 118.13(11) . .
F5 C21 C22 118.24(11) . .
F5 C21 C20 118.15(11) . .
C22 C21 C20 123.61(11) . .
C21 C22 C23 116.20(11) . .
F6 C23 C24 118.16(12) . .
F6 C23 C22 118.45(11) . .
C24 C23 C22 123.38(12) . .
C23 C24 C19 118.44(11) . .
C30 C25 C26 120.25(11) . .
C30 C25 P2 123.58(9) . .
C26 C25 P2 116.16(9) . .
C27 C26 C25 118.19(12) . .
F7 C27 C28 118.15(11) . .
F7 C27 C26 118.32(12) . .
C28 C27 C26 123.53(12) . .
C27 C28 C29 116.30(11) . .
F8 C29 C28 118.39(11) . .
F8 C29 C30 118.25(12) . .
C28 C29 C30 123.36(12) . .
C29 C30 C25 118.35(11) . .
N2 C31 C32 109.05(11) . .
C31 C32 C33 104.62(10) . .
N1 C33 C32 110.38(11) . .
N4 C34 C35 109.15(11) . .
C34 C35 C36 104.40(11) . .
N3 C36 C35 110.88(11) . .
C42 C37 C38 116.41(11) . .
C42 C37 B1 122.90(11) . .
C38 C37 B1 120.42(11) . .
C39 C38 C37 121.82(13) . .
C40 C39 C38 120.23(13) . .
C39 C40 C41 119.54(12) . .
C40 C41 C42 119.90(13) . .
C37 C42 C41 122.09(12) . .
C44 C43 C48 116.12(10) . .
C44 C43 B1 121.68(10) . .
C48 C43 B1 122.09(10) . .
C45 C44 C43 122.28(11) . .
C46 C45 C44 120.12(11) . .
C47 C46 C45 119.07(11) . .
C46 C47 C48 120.22(11) . .
C47 C48 C43 122.18(11) . .
N4 B1 N2 110.21(9) . .
N4 B1 C37 108.92(9) . .
N2 B1 C37 105.57(9) . .
N4 B1 C43 107.21(9) . .
N2 B1 C43 110.57(9) . .
C37 B1 C43 114.36(9) . .

loop_
_geom_bond_atom_site_label_1
_geom_bond_atom_site_label_2
_geom_bond_distance
_geom_bond_site_symmetry_2
Cu1 N1 1.9959(10) .
Cu1 N3 2.0091(10) .
Cu1 P2 2.2524(4) .
Cu1 P1 2.2685(3) .
P1 C1 1.8290(12) .
P1 C13 1.8323(12) .
P1 C7 1.8335(11) .
P2 C19 1.8258(11) .
P2 C25 1.8315(11) .
P2 C18 1.8335(12) .
F1 C3 1.3588(14) .
F2 C5 1.3477(15) .
F3 C9 1.3491(15) .
F4 C11 1.3534(16) .
F5 C21 1.3535(14) .
F6 C23 1.3571(15) .
F7 C27 1.3510(15) .
F8 C29 1.3501(15) .
N1 C33 1.3417(15) .
N1 N2 1.3615(14) .
N2 C31 1.3524(14) .
N2 B1 1.5801(16) .
N3 C36 1.3415(14) .
N3 N4 1.3679(14) .
N4 C34 1.3522(15) .
N4 B1 1.5786(15) .
C1 C6 1.3951(16) .
C1 C2 1.3974(16) .
C2 C3 1.3784(17) .
C3 C4 1.3766(19) .
C4 C5 1.3786(19) .
C5 C6 1.3842(18) .
C7 C12 1.3942(17) .
C7 C8 1.4014(17) .
C8 C9 1.3796(16) .
C9 C10 1.382(2) .
C10 C11 1.372(2) .
C11 C12 1.3869(17) .
C13 C14 1.3983(17) .
C13 C18 1.4096(16) .
C14 C15 1.3912(18) .
C15 C16 1.3858(19) .
C16 C17 1.3914(18) .
C17 C18 1.4004(16) .
C19 C20 1.3965(16) .
C19 C24 1.3974(17) .
C20 C21 1.3845(16) .
C21 C22 1.3790(19) .
C22 C23 1.3823(18) .
C23 C24 1.3802(17) .
C25 C30 1.3959(17) .
C25 C26 1.3967(16) .
C26 C27 1.3835(17) .
C27 C28 1.380(2) .
C28 C29 1.3801(19) .
C29 C30 1.3841(17) .
C31 C32 1.3782(18) .
C32 C33 1.3930(17) .
C34 C35 1.3809(18) .
C35 C36 1.3918(19) .
C37 C42 1.3968(17) .
C37 C38 1.4082(17) .
C37 B1 1.6214(17) .
C38 C39 1.3902(18) .
C39 C40 1.384(2) .
C40 C41 1.385(2) .
C41 C42 1.3972(18) .
C43 C44 1.4010(16) .
C43 C48 1.4065(16) .
C43 B1 1.6246(17) .
C44 C45 1.3932(17) .
C45 C46 1.3906(19) .
C46 C47 1.3898(18) .
C47 C48 1.3909(16) .
